data_4516049
loop_
_publ_author_name
'Mishra, Vishwesh'
'Thirupathi, Natesan'

_publ_section_title
;
 Critical Role of Anions in Platinum(II) Precursors upon the Structural
 Motifs of Six-Membered Cycloplatinated
 <i>N</i>,<i>N</i>',<i>N</i>&#x2033;-Triarylguanidines.
;
_journal_issue 6
_journal_name_full 'ACS omega'
_journal_page_first 6075
_journal_page_last 6090
_journal_paper_doi 10.1021/acsomega.8b00782
_journal_volume 3
_journal_year 2018
_chemical_formula_moiety 'C57 H64 Cl2 N6 Pt2'
_chemical_formula_sum 'C57 H64 Cl2 N6 Pt2'
_chemical_formula_weight 1294.22
_space_group_crystal_system triclinic
_space_group_IT_number 2
_space_group_name_Hall '-P 1'
_space_group_name_H-M_alt 'P -1'
_atom_sites_solution_hydrogens geom
_audit_creation_method SHELXL-2017/1
_cell_angle_alpha 99.0250(10)
_cell_angle_beta 105.146(2)
_cell_angle_gamma 106.101(2)
_cell_formula_units_Z 2
_cell_length_a 11.4693(3)
_cell_length_b 15.1911(3)
_cell_length_c 16.1768(3)
_cell_measurement_reflns_used 13449
_cell_measurement_temperature 293(2)
_cell_measurement_theta_max 29.1040
_cell_measurement_theta_min 3.2040
_cell_volume 2532.71(11)
_computing_cell_refinement 'CrysAlisPro, Oxford Diffraction Ltd.'
_computing_data_collection 'CrysAlisPro, Oxford Diffraction Ltd.'
_computing_data_reduction 'CrysAlisPro, Oxford Diffraction Ltd.'
_computing_molecular_graphics Olex2
_computing_publication_material 'WINGX 2014'
_computing_structure_refinement 'SHELXL-2017/1 (Sheldrick, 2017)'
_computing_structure_solution 'SHELXS-2016 (Sheldrick, 2016)'
_diffrn_ambient_temperature 293(2)
_diffrn_detector_area_resol_mean 15.9853
_diffrn_measured_fraction_theta_full 0.998
_diffrn_measured_fraction_theta_max 0.998
_diffrn_measurement_device_type 'Xcalibur, Sapphire3'
_diffrn_measurement_method '\w scans'
_diffrn_radiation_type MoK\a
_diffrn_radiation_wavelength 0.71073
_diffrn_reflns_av_R_equivalents 0.0337
_diffrn_reflns_av_unetI/netI 0.0384
_diffrn_reflns_Laue_measured_fraction_full 0.998
_diffrn_reflns_Laue_measured_fraction_max 0.998
_diffrn_reflns_limit_h_max 14
_diffrn_reflns_limit_h_min -14
_diffrn_reflns_limit_k_max 18
_diffrn_reflns_limit_k_min -18
_diffrn_reflns_limit_l_max 20
_diffrn_reflns_limit_l_min -20
_diffrn_reflns_number 35269
_diffrn_reflns_point_group_measured_fraction_full 0.998
_diffrn_reflns_point_group_measured_fraction_max 0.998
_diffrn_reflns_theta_full 25.242
_diffrn_reflns_theta_max 26.371
_diffrn_reflns_theta_min 3.118
_diffrn_source 'fine-focus sealed X-ray tube'
_exptl_absorpt_coefficient_mu 5.667
_exptl_absorpt_correction_T_max 1.00000
_exptl_absorpt_correction_T_min 0.53804
_exptl_absorpt_correction_type multi-scan
_exptl_absorpt_process_details
;
CrysAlisPro 1.171.38.46 (Rigaku Oxford Diffraction, 2015)
Empirical absorption correction using spherical harmonics,
 implemented in SCALE3 ABSPACK scaling algorithm.
;
_exptl_crystal_colour Green
_exptl_crystal_density_diffrn 1.697
_exptl_crystal_density_method 'not measured'
_exptl_crystal_description Block
_exptl_crystal_F_000 1276
_exptl_crystal_size_max 0.020
_exptl_crystal_size_mid 0.010
_exptl_crystal_size_min 0.005
_refine_diff_density_max 1.365
_refine_diff_density_min -1.111
_refine_diff_density_rms 0.121
_refine_ls_extinction_method none
_refine_ls_goodness_of_fit_ref 1.071
_refine_ls_hydrogen_treatment constr
_refine_ls_matrix_type full
_refine_ls_number_parameters 641
_refine_ls_number_reflns 10346
_refine_ls_number_restraints 282
_refine_ls_restrained_S_all 1.201
_refine_ls_R_factor_all 0.0520
_refine_ls_R_factor_gt 0.0340
_refine_ls_shift/su_max 0.007
_refine_ls_shift/su_mean 0.000
_refine_ls_structure_factor_coef Fsqd
_refine_ls_weighting_details 'w=1/[\s^2^(Fo^2^)+(0.0370P)^2^+4.7513P] where P=(Fo^2^+2Fc^2^)/3'
_refine_ls_weighting_scheme calc
_refine_ls_wR_factor_gt 0.0777
_refine_ls_wR_factor_ref 0.0861
_reflns_Friedel_coverage 0.000
_reflns_number_gt 8213
_reflns_number_total 10346
_reflns_threshold_expression 'I > 2\s(I)'
_cod_data_source_file ao8b00782_si_002.cif
_cod_data_source_block Complex-11
_cod_original_cell_volume 2532.70(10)
_cod_database_code 4516049
_shelx_shelxl_version_number 2017/1
_shelx_space_group_comment
;
The symmetry employed for this shelxl refinement is uniquely defined
by the following loop, which should always be used as a source of
symmetry information in preference to the above space-group names.
They are only intended as comments.
;
_shelx_estimated_absorpt_t_min 0.895
_shelx_estimated_absorpt_t_max 0.972

loop_
_space_group_symop_operation_xyz
'x, y, z'
'-x, -y, -z'

loop_
_atom_site_label
_atom_site_type_symbol
_atom_site_fract_x
_atom_site_fract_y
_atom_site_fract_z
_atom_site_U_iso_or_equiv
_atom_site_adp_type
_atom_site_occupancy
_atom_site_site_symmetry_order
_atom_site_calc_flag
_atom_site_refinement_flags_posn
_atom_site_refinement_flags_adp
_atom_site_refinement_flags_occupancy
_atom_site_disorder_assembly
_atom_site_disorder_group
Pt2 Pt 0.37177(2) 0.73962(2) 0.32851(2) 0.03231(7) Uani 1 1 d . . . . .
Pt1 Pt 0.33587(2) 0.56026(2) 0.16020(2) 0.03294(7) Uani 1 1 d . . . . .
Cl1 Cl 0.42061(15) 0.73390(10) 0.19742(9) 0.0423(3) Uani 1 1 d . . . . .
Cl2 Cl 0.41570(15) 0.59012(9) 0.31316(8) 0.0410(3) Uani 1 1 d . . . . .
N1 N 0.2850(5) 0.5452(4) 0.0287(3) 0.0450(12) Uani 1 1 d . . . . .
N2 N 0.2551(5) 0.4681(4) -0.1154(3) 0.0574(15) Uani 1 1 d . . . . .
H2 H 0.281124 0.521500 -0.128110 0.069 Uiso 1 1 calc R U . . .
N3 N 0.2551(6) 0.3884(4) -0.0106(3) 0.0529(14) Uani 1 1 d . . . . .
H3 H 0.270269 0.348393 -0.046599 0.064 Uiso 1 1 calc DR U . . .
N4 N 0.3383(5) 0.7361(3) 0.4440(3) 0.0362(11) Uani 1 1 d . . . . .
N5 N 0.3509(6) 0.8054(4) 0.5862(3) 0.0511(14) Uani 1 1 d . . . . .
H5 H 0.368154 0.759217 0.605268 0.061 Uiso 1 1 calc R U . . .
N6 N 0.3706(5) 0.8957(3) 0.4869(3) 0.0463(13) Uani 1 1 d . . . . .
H6 H 0.414858 0.943746 0.530833 0.056 Uiso 1 1 calc DR U . . .
C1 C 0.2628(6) 0.4683(5) -0.0303(4) 0.0441(14) Uani 1 1 d . . . . .
C10 C 0.2055(7) 0.3828(5) -0.1861(4) 0.0525(17) Uani 1 1 d . . . . .
C11 C 0.2902(6) 0.3509(4) -0.2171(4) 0.0445(14) Uani 1 1 d . . . . .
H11 H 0.377584 0.384268 -0.194177 0.053 Uiso 1 1 calc R U . . .
C12 C 0.2435(7) 0.2677(5) -0.2834(4) 0.0510(16) Uani 1 1 d . . . . .
H12 H 0.300787 0.245707 -0.304690 0.061 Uiso 1 1 calc R U . . .
C13 C 0.1153(7) 0.2174(5) -0.3181(4) 0.0538(17) Uani 1 1 d . . . . .
C14 C 0.0346(8) 0.2517(6) -0.2852(5) 0.079(3) Uani 1 1 d . . . . .
H14 H -0.052621 0.217559 -0.307753 0.094 Uiso 1 1 calc R U . . .
C15 C 0.0756(7) 0.3360(6) -0.2191(5) 0.079(3) Uani 1 1 d . . . . .
C16 C 0.0655(9) 0.1256(5) -0.3887(5) 0.077(2) Uani 1 1 d . . . . .
H16A H 0.135917 0.112799 -0.403628 0.115 Uiso 1 1 calc R U . . .
H16B H 0.022855 0.074964 -0.367010 0.115 Uiso 1 1 calc R U . . .
H16C H 0.006272 0.130953 -0.440401 0.115 Uiso 1 1 calc R U . . .
C17 C -0.0197(9) 0.3654(8) -0.1840(7) 0.154(6) Uani 1 1 d . . . . .
H17A H -0.104402 0.322568 -0.217023 0.230 Uiso 1 1 calc R U . . .
H17B H -0.001503 0.364195 -0.122856 0.230 Uiso 1 1 calc DR U . . .
H17C H -0.014449 0.428264 -0.189507 0.230 Uiso 1 1 calc R U . . .
C18 C 0.2246(5) 0.3560(4) 0.0631(4) 0.0417(14) Uani 1 1 d . . . . .
C19 C 0.2540(6) 0.4230(4) 0.1435(4) 0.0384(13) Uani 1 1 d . . . . .
C20 C 0.2155(7) 0.3866(4) 0.2106(4) 0.0480(15) Uani 1 1 d . . . . .
H20 H 0.230060 0.429000 0.263341 0.058 Uiso 1 1 calc R U . . .
C21 C 0.1574(7) 0.2915(5) 0.2024(5) 0.0587(18) Uani 1 1 d . . . . .
C22 C 0.1376(8) 0.2294(5) 0.1240(5) 0.066(2) Uani 1 1 d . . . . .
H22 H 0.102438 0.164840 0.118147 0.079 Uiso 1 1 calc R U . . .
C23 C 0.1684(7) 0.2600(5) 0.0537(5) 0.0549(17) Uani 1 1 d . . . . .
C24 C 0.1175(10) 0.2574(5) 0.2771(5) 0.088(3) Uani 1 1 d . . . . .
H24A H 0.139044 0.310582 0.325778 0.132 Uiso 1 1 calc R U . . .
H24B H 0.026752 0.224861 0.257061 0.132 Uiso 1 1 calc R U . . .
H24C H 0.161591 0.215093 0.295946 0.132 Uiso 1 1 calc R U . . .
C25 C 0.1323(9) 0.1816(5) -0.0324(5) 0.086(3) Uani 1 1 d . . . . .
H25A H 0.157482 0.209869 -0.076792 0.129 Uiso 1 1 calc DR U . . .
H25B H 0.175808 0.137130 -0.019941 0.129 Uiso 1 1 calc R U . . .
H25C H 0.041404 0.149366 -0.053275 0.129 Uiso 1 1 calc R U . . .
C26 C 0.3502(6) 0.8107(4) 0.5041(4) 0.0416(14) Uani 1 1 d . . . . .
C27 C 0.3113(6) 0.6469(4) 0.4684(3) 0.0346(12) Uani 1 1 d . . . . .
C28 C 0.1874(6) 0.5857(4) 0.4413(4) 0.0427(14) Uani 1 1 d D . . . .
C29 C 0.1626(7) 0.5021(4) 0.4674(4) 0.0492(16) Uani 1 1 d . . . . .
H29 H 0.078483 0.461532 0.450385 0.059 Uiso 1 1 calc R U . . .
C30 C 0.2604(7) 0.4765(4) 0.5188(4) 0.0489(16) Uani 1 1 d . . . . .
C31 C 0.3830(7) 0.5386(4) 0.5422(4) 0.0470(15) Uani 1 1 d . . . . .
H31 H 0.449589 0.522332 0.575513 0.056 Uiso 1 1 calc R U . . .
C32 C 0.4132(6) 0.6242(4) 0.5189(3) 0.0393(13) Uani 1 1 d D . . . .
C33 C 0.2309(8) 0.3867(5) 0.5500(5) 0.073(2) Uani 1 1 d . . . . .
H33A H 0.140412 0.352985 0.526801 0.110 Uiso 1 1 calc R U . . .
H33B H 0.275994 0.347834 0.529646 0.110 Uiso 1 1 calc R U . . .
H33C H 0.257553 0.402134 0.613421 0.110 Uiso 1 1 calc R U . . .
C34 C 0.5462(9) 0.6864(6) 0.5455(6) 0.049(2) Uiso 0.7 1 d D . P . .
C34' C 0.0830(17) 0.5984(13) 0.3801(12) 0.042(4) Uiso 0.3 1 d D . P . .
C35 C 0.3240(7) 0.8739(4) 0.6437(4) 0.0427(15) Uani 1 1 d . . . . .
C36 C 0.4228(8) 0.9482(5) 0.7023(5) 0.071(2) Uani 1 1 d . . . . .
H36 H 0.506589 0.954007 0.704737 0.086 Uiso 1 1 calc R U . . .
C37 C 0.3995(9) 1.0149(5) 0.7580(5) 0.075(2) Uani 1 1 d . . . . .
H37 H 0.467579 1.066823 0.795947 0.089 Uiso 1 1 calc R U . . .
C38 C 0.2790(8) 1.0057(4) 0.7581(4) 0.0549(19) Uani 1 1 d . . . . .
C39 C 0.1798(8) 0.9311(5) 0.6981(4) 0.0575(18) Uani 1 1 d . . . . .
H39 H 0.096153 0.925536 0.695932 0.069 Uiso 1 1 calc R U . . .
C40 C 0.2007(7) 0.8631(4) 0.6402(4) 0.0482(16) Uani 1 1 d . . . . .
C41 C 0.2543(10) 1.0760(5) 0.8229(5) 0.078(3) Uani 1 1 d . . . . .
H41A H 0.163893 1.058739 0.813644 0.117 Uiso 1 1 calc R U . . .
H41B H 0.297892 1.075690 0.882161 0.117 Uiso 1 1 calc R U . . .
H41C H 0.285375 1.138120 0.813977 0.117 Uiso 1 1 calc R U . . .
C42 C 0.0901(8) 0.7815(6) 0.5757(5) 0.085(3) Uani 1 1 d . . . . .
H42A H 0.011299 0.785848 0.582998 0.128 Uiso 1 1 calc R U . . .
H42B H 0.088936 0.783630 0.516486 0.128 Uiso 1 1 calc R U . . .
H42C H 0.099548 0.723122 0.586463 0.128 Uiso 1 1 calc R U . . .
C43 C 0.3263(6) 0.9149(4) 0.4028(4) 0.0408(13) Uani 1 1 d . . . . .
C44 C 0.3244(5) 0.8548(4) 0.3258(4) 0.0359(12) Uani 1 1 d . . . . .
C45 C 0.2770(6) 0.8782(4) 0.2462(4) 0.0433(14) Uani 1 1 d . . . . .
H45 H 0.269872 0.838612 0.193749 0.052 Uiso 1 1 calc R U . . .
C46 C 0.2403(7) 0.9577(4) 0.2420(5) 0.0545(17) Uani 1 1 d . . . . .
C47 C 0.2508(7) 1.0159(4) 0.3201(5) 0.0560(18) Uani 1 1 d . . . . .
H47 H 0.229114 1.070270 0.318032 0.067 Uiso 1 1 calc R U . . .
C48 C 0.2926(6) 0.9964(4) 0.4017(4) 0.0492(16) Uani 1 1 d . . . . .
C49 C 0.1973(8) 0.9819(5) 0.1550(5) 0.078(3) Uani 1 1 d . . . . .
H49A H 0.195751 0.933624 0.108310 0.117 Uiso 1 1 calc R U . . .
H49B H 0.112995 0.986123 0.145115 0.117 Uiso 1 1 calc R U . . .
H49C H 0.255774 1.041532 0.156149 0.117 Uiso 1 1 calc R U . . .
C50 C 0.2918(7) 1.0627(4) 0.4836(5) 0.063(2) Uani 1 1 d . . . . .
H50A H 0.322660 1.041459 0.535221 0.095 Uiso 1 1 calc DR U . . .
H50B H 0.346206 1.125783 0.489900 0.095 Uiso 1 1 calc R U . . .
H50C H 0.205944 1.062424 0.476742 0.095 Uiso 1 1 calc R U . . .
C2 C 0.2699(12) 0.6284(10) -0.0014(8) 0.046(3) Uani 0.612(12) 1 d D U P A 1
C3 C 0.1531(15) 0.6444(10) -0.0148(6) 0.058(3) Uani 0.612(12) 1 d D U P A 1
H3A H 0.082526 0.601956 -0.007847 0.069 Uiso 0.612(12) 1 calc R U P A 1
C4 C 0.1484(14) 0.7278(8) -0.0392(6) 0.077(4) Uani 0.612(12) 1 d D U P A 1
H4 H 0.071941 0.740711 -0.049398 0.093 Uiso 0.612(12) 1 calc R U P A 1
C5 C 0.2527(14) 0.7919(11) -0.0489(11) 0.077(4) Uani 0.612(12) 1 d D U P A 1
C6 C 0.3678(15) 0.7741(9) -0.0338(11) 0.061(4) Uani 0.612(12) 1 d D U P A 1
H6A H 0.438742 0.817447 -0.039500 0.074 Uiso 0.612(12) 1 calc R U P A 1
C7 C 0.3773(13) 0.6912(8) -0.0100(9) 0.052(3) Uani 0.612(12) 1 d D U P A 1
C8 C 0.247(2) 0.8818(11) -0.0732(11) 0.119(7) Uani 0.612(12) 1 d D U P A 1
H8A H 0.328335 0.916636 -0.076718 0.179 Uiso 0.612(12) 1 calc R U P A 1
H8B H 0.182061 0.867460 -0.129473 0.179 Uiso 0.612(12) 1 calc R U P A 1
H8C H 0.226050 0.918969 -0.029100 0.179 Uiso 0.612(12) 1 calc R U P A 1
C9 C 0.4989(12) 0.6709(9) 0.0047(9) 0.050(3) Uani 0.612(12) 1 d D U P A 1
H9A H 0.562104 0.721771 -0.004089 0.076 Uiso 0.612(12) 1 calc R U P A 1
H9B H 0.528237 0.664572 0.064043 0.076 Uiso 0.612(12) 1 calc R U P A 1
H9C H 0.485220 0.613083 -0.036264 0.076 Uiso 0.612(12) 1 calc R U P A 1
C2' C 0.3183(19) 0.6288(17) 0.0001(14) 0.043(5) Uani 0.388(12) 1 d D U P A 2
C3' C 0.436(2) 0.6766(14) -0.0055(15) 0.059(6) Uani 0.388(12) 1 d D U P A 2
H3' H 0.500253 0.649623 0.007508 0.071 Uiso 0.388(12) 1 calc R U P A 2
C4' C 0.466(2) 0.7616(13) -0.0289(12) 0.076(6) Uani 0.388(12) 1 d D U P A 2
H4' H 0.546081 0.789161 -0.033475 0.091 Uiso 0.388(12) 1 calc R U P A 2
C5' C 0.374(2) 0.805(2) -0.046(2) 0.094(8) Uani 0.388(12) 1 d D U P A 2
C6' C 0.257(3) 0.7566(16) -0.0398(18) 0.085(7) Uani 0.388(12) 1 d D U P A 2
H6' H 0.195432 0.786263 -0.047125 0.102 Uiso 0.388(12) 1 calc R U P A 2
C7' C 0.223(2) 0.6673(15) -0.0239(12) 0.061(5) Uani 0.388(12) 1 d D U P A 2
C8' C 0.393(4) 0.8904(19) -0.0740(18) 0.145(13) Uani 0.388(12) 1 d D U P A 2
H8'1 H 0.317363 0.907869 -0.081493 0.217 Uiso 0.388(12) 1 calc R U P A 2
H8'2 H 0.464516 0.939789 -0.030455 0.217 Uiso 0.388(12) 1 calc R U P A 2
H8'3 H 0.410017 0.881243 -0.129203 0.217 Uiso 0.388(12) 1 calc R U P A 2
C9' C 0.115(2) 0.6551(15) 0.0040(17) 0.120(11) Uani 0.388(12) 1 d D U P A 2
H9'1 H 0.064768 0.690113 -0.023104 0.179 Uiso 0.388(12) 1 calc R U P A 2
H9'2 H 0.064927 0.589251 -0.012752 0.179 Uiso 0.388(12) 1 calc R U P A 2
H9'3 H 0.142283 0.677711 0.067129 0.179 Uiso 0.388(12) 1 calc DR U P A 2
C51 C 0.5255(9) 0.7485(6) 0.7659(6) 0.075(2) Uiso 1 1 d . . . B 2
C52 C 0.5116(16) 0.6815(12) 0.7736(10) 0.151(5) Uiso 1 1 d . . . B 2
C53 C 0.387(5) 0.685(3) 0.728(3) 0.48(3) Uiso 1 1 d . . . B 2
C54 C 0.214(2) 0.6346(15) 0.6721(14) 0.220(8) Uiso 1 1 d . . . B 2
C55 C 0.168(2) 0.6201(15) 0.7516(15) 0.239(9) Uiso 1 1 d . . . B 2
C56 C 0.2816(9) 0.5963(6) -0.2594(6) 0.073(2) Uiso 1 1 d . . . C 2
C57 C 0.4361(14) 0.5925(10) -0.2262(9) 0.135(4) Uiso 1 1 d . . . C 2

loop_
_atom_site_aniso_label
_atom_site_aniso_U_11
_atom_site_aniso_U_22
_atom_site_aniso_U_33
_atom_site_aniso_U_23
_atom_site_aniso_U_13
_atom_site_aniso_U_12
Pt2 0.03724(14) 0.02924(11) 0.02745(11) 0.00182(8) 0.01010(9) 0.00965(9)
Pt1 0.03678(14) 0.03688(12) 0.02595(11) 0.00384(9) 0.00957(9) 0.01612(10)
Cl1 0.0583(10) 0.0396(7) 0.0305(7) 0.0067(6) 0.0169(6) 0.0172(7)
Cl2 0.0585(10) 0.0404(7) 0.0267(6) 0.0048(5) 0.0125(6) 0.0236(7)
N1 0.053(3) 0.051(3) 0.024(2) 0.002(2) 0.005(2) 0.018(3)
N2 0.058(4) 0.065(4) 0.031(3) -0.003(2) 0.010(2) 0.005(3)
N3 0.082(4) 0.048(3) 0.029(3) 0.002(2) 0.025(3) 0.018(3)
N4 0.046(3) 0.033(2) 0.030(2) 0.0059(19) 0.015(2) 0.013(2)
N5 0.081(4) 0.047(3) 0.036(3) 0.006(2) 0.031(3) 0.028(3)
N6 0.074(4) 0.042(3) 0.031(2) 0.004(2) 0.026(2) 0.027(3)
C1 0.036(4) 0.060(4) 0.032(3) 0.001(3) 0.010(3) 0.016(3)
C10 0.053(4) 0.068(4) 0.026(3) -0.003(3) 0.011(3) 0.014(3)
C11 0.041(4) 0.056(4) 0.034(3) 0.014(3) 0.012(3) 0.010(3)
C12 0.060(5) 0.060(4) 0.048(4) 0.021(3) 0.031(3) 0.027(4)
C13 0.063(5) 0.061(4) 0.031(3) 0.003(3) 0.018(3) 0.013(4)
C14 0.049(5) 0.105(6) 0.047(4) -0.027(4) 0.015(3) -0.003(4)
C15 0.041(4) 0.111(7) 0.051(4) -0.032(4) 0.015(3) 0.003(4)
C16 0.101(7) 0.070(5) 0.052(4) -0.002(4) 0.029(4) 0.022(5)
C17 0.052(6) 0.211(13) 0.124(9) -0.099(9) 0.033(6) 0.004(7)
C18 0.031(3) 0.044(3) 0.048(3) -0.004(3) 0.012(3) 0.017(3)
C19 0.038(3) 0.041(3) 0.040(3) 0.006(2) 0.014(3) 0.018(3)
C20 0.064(5) 0.044(3) 0.040(3) 0.004(3) 0.026(3) 0.019(3)
C21 0.072(5) 0.046(4) 0.063(4) 0.013(3) 0.035(4) 0.014(3)
C22 0.083(6) 0.038(4) 0.079(5) 0.005(3) 0.039(4) 0.017(4)
C23 0.054(4) 0.046(4) 0.062(4) -0.007(3) 0.025(3) 0.017(3)
C24 0.133(9) 0.054(5) 0.085(6) 0.015(4) 0.067(6) 0.014(5)
C25 0.103(7) 0.071(5) 0.080(6) -0.018(4) 0.051(5) 0.022(5)
C26 0.044(4) 0.036(3) 0.040(3) -0.002(2) 0.017(3) 0.011(3)
C27 0.046(4) 0.031(3) 0.028(3) 0.001(2) 0.015(2) 0.014(2)
C28 0.051(4) 0.040(3) 0.037(3) 0.006(3) 0.018(3) 0.014(3)
C29 0.055(4) 0.042(3) 0.044(3) 0.005(3) 0.021(3) 0.003(3)
C30 0.066(5) 0.039(3) 0.036(3) 0.005(3) 0.013(3) 0.012(3)
C31 0.061(4) 0.046(3) 0.034(3) 0.007(3) 0.011(3) 0.022(3)
C32 0.044(4) 0.043(3) 0.028(3) 0.002(2) 0.011(2) 0.014(3)
C33 0.086(6) 0.059(5) 0.071(5) 0.030(4) 0.020(4) 0.015(4)
C35 0.064(4) 0.032(3) 0.036(3) 0.005(2) 0.029(3) 0.012(3)
C36 0.071(5) 0.053(4) 0.077(5) -0.018(4) 0.040(4) 0.002(4)
C37 0.103(7) 0.041(4) 0.068(5) -0.010(3) 0.046(5) 0.001(4)
C38 0.104(6) 0.035(3) 0.046(4) 0.013(3) 0.051(4) 0.027(4)
C39 0.074(5) 0.059(4) 0.058(4) 0.019(3) 0.044(4) 0.027(4)
C40 0.067(5) 0.036(3) 0.043(3) 0.008(3) 0.028(3) 0.010(3)
C41 0.144(9) 0.057(4) 0.065(5) 0.021(4) 0.066(5) 0.049(5)
C42 0.066(6) 0.080(6) 0.085(6) -0.011(5) 0.025(5) 0.005(4)
C43 0.036(3) 0.030(3) 0.052(3) 0.005(2) 0.018(3) 0.002(2)
C44 0.031(3) 0.029(3) 0.044(3) 0.005(2) 0.013(2) 0.005(2)
C45 0.048(4) 0.035(3) 0.045(3) 0.008(3) 0.017(3) 0.008(3)
C46 0.053(4) 0.041(3) 0.065(4) 0.017(3) 0.010(3) 0.016(3)
C47 0.054(4) 0.031(3) 0.086(5) 0.013(3) 0.026(4) 0.015(3)
C48 0.048(4) 0.030(3) 0.068(4) 0.005(3) 0.022(3) 0.011(3)
C49 0.089(6) 0.050(4) 0.085(6) 0.022(4) 0.005(5) 0.028(4)
C50 0.063(5) 0.039(4) 0.082(5) -0.004(3) 0.033(4) 0.009(3)
C2 0.059(8) 0.051(6) 0.028(6) 0.009(5) 0.007(7) 0.026(6)
C3 0.099(9) 0.091(8) 0.024(5) 0.020(5) 0.030(7) 0.081(8)
C4 0.091(9) 0.122(10) 0.059(7) 0.049(7) 0.030(7) 0.076(8)
C5 0.116(11) 0.102(10) 0.047(7) 0.045(8) 0.030(7) 0.072(8)
C6 0.087(9) 0.052(7) 0.051(8) 0.019(6) 0.025(7) 0.027(6)
C7 0.066(8) 0.064(7) 0.028(5) 0.012(5) 0.005(6) 0.033(6)
C8 0.17(2) 0.108(11) 0.118(13) 0.063(11) 0.049(13) 0.091(12)
C9 0.056(8) 0.061(7) 0.033(6) 0.014(5) 0.015(7) 0.016(6)
C2' 0.049(10) 0.058(11) 0.020(8) 0.003(7) -0.001(8) 0.029(8)
C3' 0.058(12) 0.064(11) 0.041(10) 0.007(9) -0.003(14) 0.016(11)
C4' 0.087(14) 0.091(12) 0.045(10) 0.030(9) 0.017(10) 0.019(10)
C5' 0.129(17) 0.101(16) 0.054(13) 0.045(13) 0.011(12) 0.049(11)
C6' 0.119(15) 0.103(14) 0.059(13) 0.041(12) 0.018(13) 0.075(13)
C7' 0.095(13) 0.095(11) 0.028(9) 0.019(8) 0.033(10) 0.071(10)
C8' 0.19(3) 0.16(2) 0.13(2) 0.11(2) 0.06(2) 0.079(19)
C9' 0.112(19) 0.21(3) 0.12(3) 0.08(2) 0.070(17) 0.122(19)

loop_
_atom_type_symbol
_atom_type_description
_atom_type_scat_dispersion_real
_atom_type_scat_dispersion_imag
_atom_type_scat_source
C C 0.0033 0.0016 'International Tables Vol C Tables 4.2.6.8 and 6.1.1.4'
H H 0.0000 0.0000 'International Tables Vol C Tables 4.2.6.8 and 6.1.1.4'
N N 0.0061 0.0033 'International Tables Vol C Tables 4.2.6.8 and 6.1.1.4'
Cl Cl 0.1484 0.1585 'International Tables Vol C Tables 4.2.6.8 and 6.1.1.4'
Pt Pt -1.7033 8.3905 'International Tables Vol C Tables 4.2.6.8 and 6.1.1.4'

loop_
_geom_angle_atom_site_label_1
_geom_angle_atom_site_label_2
_geom_angle_atom_site_label_3
_geom_angle
_geom_angle_site_symmetry_1
_geom_angle_site_symmetry_3
C44 Pt2 N4 90.6(2) . .
C44 Pt2 Cl1 94.53(17) . .
N4 Pt2 Cl1 174.70(13) . .
C44 Pt2 Cl2 173.19(16) . .
N4 Pt2 Cl2 94.40(13) . .
Cl1 Pt2 Cl2 80.62(5) . .
C44 Pt2 Pt1 130.01(16) . .
N4 Pt2 Pt1 130.02(12) . .
Cl1 Pt2 Pt1 46.52(3) . .
Cl2 Pt2 Pt1 43.32(3) . .
C19 Pt1 N1 91.0(2) . .
C19 Pt1 Cl2 94.07(16) . .
N1 Pt1 Cl2 173.65(16) . .
C19 Pt1 Cl1 171.28(17) . .
N1 Pt1 Cl1 94.97(15) . .
Cl2 Pt1 Cl1 80.47(5) . .
C19 Pt1 Pt2 128.34(16) . .
N1 Pt1 Pt2 131.77(14) . .
Cl2 Pt1 Pt2 46.30(3) . .
Cl1 Pt1 Pt2 43.36(3) . .
Pt2 Cl1 Pt1 90.12(5) . .
Pt1 Cl2 Pt2 90.38(4) . .
C1 N1 C2' 114.5(10) . .
C1 N1 C2 118.7(6) . .
C1 N1 Pt1 125.6(4) . .
C2' N1 Pt1 116.2(9) . .
C2 N1 Pt1 115.7(5) . .
C1 N2 C10 123.5(6) . .
C1 N2 H2 118.2 . .
C10 N2 H2 118.2 . .
C1 N3 C18 129.6(5) . .
C1 N3 H3 115.2 . .
C18 N3 H3 115.2 . .
C26 N4 C27 116.2(4) . .
C26 N4 Pt2 125.3(4) . .
C27 N4 Pt2 118.2(3) . .
C26 N5 C35 122.7(5) . .
C26 N5 H5 118.7 . .
C35 N5 H5 118.7 . .
C26 N6 C43 126.6(5) . .
C26 N6 H6 116.7 . .
C43 N6 H6 116.7 . .
N3 C1 N1 122.4(5) . .
N3 C1 N2 115.2(5) . .
N1 C1 N2 122.2(6) . .
C11 C10 C15 122.1(6) . .
C11 C10 N2 118.6(6) . .
C15 C10 N2 119.2(6) . .
C10 C11 C12 119.0(6) . .
C10 C11 H11 120.5 . .
C12 C11 H11 120.5 . .
C13 C12 C11 121.5(6) . .
C13 C12 H12 119.2 . .
C11 C12 H12 119.2 . .
C14 C13 C12 117.5(6) . .
C14 C13 C16 121.2(7) . .
C12 C13 C16 121.2(7) . .
C13 C14 C15 123.7(7) . .
C13 C14 H14 118.2 . .
C15 C14 H14 118.2 . .
C10 C15 C14 116.2(7) . .
C10 C15 C17 123.9(7) . .
C14 C15 C17 119.7(7) . .
C13 C16 H16A 109.5 . .
C13 C16 H16B 109.5 . .
H16A C16 H16B 109.5 . .
C13 C16 H16C 109.5 . .
H16A C16 H16C 109.5 . .
H16B C16 H16C 109.5 . .
C15 C17 H17A 109.5 . .
C15 C17 H17B 109.5 . .
H17A C17 H17B 109.5 . .
C15 C17 H17C 109.5 . .
H17A C17 H17C 109.5 . .
H17B C17 H17C 109.5 . .
C23 C18 C19 121.5(6) . .
C23 C18 N3 119.2(5) . .
C19 C18 N3 119.2(5) . .
C20 C19 C18 115.9(5) . .
C20 C19 Pt1 121.2(4) . .
C18 C19 Pt1 122.8(4) . .
C21 C20 C19 123.7(6) . .
C21 C20 H20 118.2 . .
C19 C20 H20 118.2 . .
C22 C21 C20 117.5(6) . .
C22 C21 C24 121.7(6) . .
C20 C21 C24 120.9(6) . .
C21 C22 C23 122.2(6) . .
C21 C22 H22 118.9 . .
C23 C22 H22 118.9 . .
C22 C23 C18 119.1(6) . .
C22 C23 C25 115.9(6) . .
C18 C23 C25 125.0(6) . .
C21 C24 H24A 109.5 . .
C21 C24 H24B 109.5 . .
H24A C24 H24B 109.5 . .
C21 C24 H24C 109.5 . .
H24A C24 H24C 109.5 . .
H24B C24 H24C 109.5 . .
C23 C25 H25A 109.5 . .
C23 C25 H25B 109.5 . .
H25A C25 H25B 109.5 . .
C23 C25 H25C 109.5 . .
H25A C25 H25C 109.5 . .
H25B C25 H25C 109.5 . .
N4 C26 N6 120.8(5) . .
N4 C26 N5 121.7(5) . .
N6 C26 N5 117.4(5) . .
C28 C27 C32 121.2(5) . .
C28 C27 N4 119.9(5) . .
C32 C27 N4 118.9(5) . .
C27 C28 C29 119.2(6) . .
C27 C28 C34' 123.7(9) . .
C29 C28 C34' 116.8(10) . .
C28 C29 C30 121.9(6) . .
C28 C29 H29 119.0 . .
C30 C29 H29 119.0 . .
C31 C30 C29 116.9(6) . .
C31 C30 C33 121.9(6) . .
C29 C30 C33 121.1(6) . .
C30 C31 C32 123.6(6) . .
C30 C31 H31 118.2 . .
C32 C31 H31 118.2 . .
C31 C32 C27 117.1(6) . .
C31 C32 C34 120.6(6) . .
C27 C32 C34 122.3(6) . .
C30 C33 H33A 109.5 . .
C30 C33 H33B 109.5 . .
H33A C33 H33B 109.5 . .
C30 C33 H33C 109.5 . .
H33A C33 H33C 109.5 . .
H33B C33 H33C 109.5 . .
C36 C35 C40 120.7(6) . .
C36 C35 N5 119.3(6) . .
C40 C35 N5 120.0(6) . .
C35 C36 C37 120.4(8) . .
C35 C36 H36 119.8 . .
C37 C36 H36 119.8 . .
C38 C37 C36 120.8(7) . .
C38 C37 H37 119.6 . .
C36 C37 H37 119.6 . .
C37 C38 C39 118.3(6) . .
C37 C38 C41 120.7(7) . .
C39 C38 C41 121.0(8) . .
C38 C39 C40 121.9(7) . .
C38 C39 H39 119.0 . .
C40 C39 H39 119.0 . .
C35 C40 C39 117.8(6) . .
C35 C40 C42 121.5(6) . .
C39 C40 C42 120.7(7) . .
C38 C41 H41A 109.5 . .
C38 C41 H41B 109.5 . .
H41A C41 H41B 109.5 . .
C38 C41 H41C 109.5 . .
H41A C41 H41C 109.5 . .
H41B C41 H41C 109.5 . .
C40 C42 H42A 109.5 . .
C40 C42 H42B 109.5 . .
H42A C42 H42B 109.5 . .
C40 C42 H42C 109.5 . .
H42A C42 H42C 109.5 . .
H42B C42 H42C 109.5 . .
C48 C43 C44 122.9(6) . .
C48 C43 N6 117.3(5) . .
C44 C43 N6 119.7(5) . .
C45 C44 C43 115.6(5) . .
C45 C44 Pt2 121.7(4) . .
C43 C44 Pt2 122.5(4) . .
C46 C45 C44 123.2(6) . .
C46 C45 H45 118.4 . .
C44 C45 H45 118.4 . .
C47 C46 C45 118.1(6) . .
C47 C46 C49 121.2(6) . .
C45 C46 C49 120.6(6) . .
C46 C47 C48 122.6(6) . .
C46 C47 H47 118.7 . .
C48 C47 H47 118.7 . .
C47 C48 C43 117.4(6) . .
C47 C48 C50 118.0(6) . .
C43 C48 C50 124.5(6) . .
C46 C49 H49A 109.5 . .
C46 C49 H49B 109.5 . .
H49A C49 H49B 109.5 . .
C46 C49 H49C 109.5 . .
H49A C49 H49C 109.5 . .
H49B C49 H49C 109.5 . .
C48 C50 H50A 109.5 . .
C48 C50 H50B 109.5 . .
H50A C50 H50B 109.5 . .
C48 C50 H50C 109.5 . .
H50A C50 H50C 109.5 . .
H50B C50 H50C 109.5 . .
C7 C2 C3 123.2(13) . .
C7 C2 N1 117.1(10) . .
C3 C2 N1 119.6(10) . .
C2 C3 C4 116.1(14) . .
C2 C3 H3A 122.0 . .
C4 C3 H3A 122.0 . .
C5 C4 C3 122.6(12) . .
C5 C4 H4 118.7 . .
C3 C4 H4 118.7 . .
C4 C5 C6 119.6(12) . .
C4 C5 C8 121.9(13) . .
C6 C5 C8 118.5(14) . .
C5 C6 C7 120.1(13) . .
C5 C6 H6A 120.0 . .
C7 C6 H6A 120.0 . .
C2 C7 C6 118.5(12) . .
C2 C7 C9 121.1(11) . .
C6 C7 C9 120.5(12) . .
C5 C8 H8A 109.5 . .
C5 C8 H8B 109.5 . .
H8A C8 H8B 109.5 . .
C5 C8 H8C 109.5 . .
H8A C8 H8C 109.5 . .
H8B C8 H8C 109.5 . .
C7 C9 H9A 109.5 . .
C7 C9 H9B 109.5 . .
H9A C9 H9B 109.5 . .
C7 C9 H9C 109.5 . .
H9A C9 H9C 109.5 . .
H9B C9 H9C 109.5 . .
C7' C2' C3' 117(2) . .
C7' C2' N1 116.2(17) . .
C3' C2' N1 127.1(16) . .
C2' C3' C4' 125(3) . .
C2' C3' H3' 117.7 . .
C4' C3' H3' 117.7 . .
C5' C4' C3' 119(2) . .
C5' C4' H4' 120.4 . .
C3' C4' H4' 120.4 . .
C4' C5' C6' 116(2) . .
C4' C5' C8' 124(2) . .
C6' C5' C8' 121(2) . .
C5' C6' C7' 126(2) . .
C5' C6' H6' 117.2 . .
C7' C6' H6' 117.2 . .
C2' C7' C6' 118(2) . .
C2' C7' C9' 127(2) . .
C6' C7' C9' 108(2) . .
C5' C8' H8'1 109.5 . .
C5' C8' H8'2 109.5 . .
H8'1 C8' H8'2 109.5 . .
C5' C8' H8'3 109.5 . .
H8'1 C8' H8'3 109.5 . .
H8'2 C8' H8'3 109.5 . .
C7' C9' H9'1 109.5 . .
C7' C9' H9'2 109.5 . .
H9'1 C9' H9'2 109.5 . .
C7' C9' H9'3 109.5 . .
H9'1 C9' H9'3 109.5 . .
H9'2 C9' H9'3 109.5 . .
C52 C51 C53 66.7(19) . .
C51 C52 C57 153.5(19) . 1_556
C51 C52 C53 73(2) . .
C57 C52 C53 81(2) 1_556 .
C52 C53 C51 40.2(16) . .
C52 C53 C54 154(4) . .
C51 C53 C54 166(3) . .
C56 C53 C54 50.0(16) 1_556 .
C52 C53 C57 48.1(16) . 1_556
C51 C53 C57 88(2) . 1_556
C56 C53 C57 59.4(18) 1_556 1_556
C54 C53 C57 106(3) . 1_556
C56 C54 C55 59.4(12) 1_556 .
C56 C54 C53 57.8(17) 1_556 .
C55 C54 C53 100(2) . .
C56 C55 C54 58.3(13) 1_556 .
C54 C56 C57 133.0(12) 1_554 .
C55 C56 C57 156.1(12) 1_554 .
C53 C56 C57 66.6(17) 1_554 .
C52 C57 C56 103.6(11) 1_554 .

loop_
_geom_bond_atom_site_label_1
_geom_bond_atom_site_label_2
_geom_bond_distance
_geom_bond_site_symmetry_2
Pt2 C44 1.975(5) .
Pt2 N4 2.008(4) .
Pt2 Cl1 2.3255(14) .
Pt2 Cl2 2.4487(13) .
Pt2 Pt1 3.3869(3) .
Pt1 C19 1.977(6) .
Pt1 N1 2.011(4) .
Pt1 Cl2 2.3238(13) .
Pt1 Cl1 2.4575(14) .
N1 C1 1.303(7) .
N1 C2' 1.41(3) .
N1 C2 1.461(16) .
N2 C1 1.357(7) .
N2 C10 1.448(8) .
N2 H2 0.8600 .
N3 C1 1.287(8) .
N3 C18 1.446(8) .
N3 H3 0.8600 .
N4 C26 1.322(7) .
N4 C27 1.444(7) .
N5 C26 1.341(7) .
N5 C35 1.437(7) .
N5 H5 0.8600 .
N6 C26 1.334(7) .
N6 C43 1.427(7) .
N6 H6 0.8600 .
C10 C11 1.367(9) .
C10 C15 1.374(10) .
C11 C12 1.391(9) .
C11 H11 0.9300 .
C12 C13 1.368(9) .
C12 H12 0.9300 .
C13 C14 1.360(10) .
C13 C16 1.515(9) .
C14 C15 1.407(10) .
C14 H14 0.9300 .
C15 C17 1.494(11) .
C16 H16A 0.9600 .
C16 H16B 0.9600 .
C16 H16C 0.9600 .
C17 H17A 0.9600 .
C17 H17B 0.9600 .
C17 H17C 0.9600 .
C18 C23 1.386(8) .
C18 C19 1.417(7) .
C19 C20 1.407(8) .
C20 C21 1.382(9) .
C20 H20 0.9300 .
C21 C22 1.381(9) .
C21 C24 1.514(10) .
C22 C23 1.386(10) .
C22 H22 0.9300 .
C23 C25 1.560(9) .
C24 H24A 0.9600 .
C24 H24B 0.9600 .
C24 H24C 0.9600 .
C25 H25A 0.9600 .
C25 H25B 0.9600 .
C25 H25C 0.9600 .
C27 C28 1.375(8) .
C27 C32 1.402(8) .
C28 C29 1.379(8) .
C28 C34' 1.421(15) .
C29 C30 1.398(9) .
C29 H29 0.9300 .
C30 C31 1.373(9) .
C30 C33 1.510(9) .
C31 C32 1.388(8) .
C31 H31 0.9300 .
C32 C34 1.461(10) .
C33 H33A 0.9600 .
C33 H33B 0.9600 .
C33 H33C 0.9600 .
C35 C36 1.359(9) .
C35 C40 1.363(9) .
C36 C37 1.378(10) .
C36 H36 0.9300 .
C37 C38 1.351(11) .
C37 H37 0.9300 .
C38 C39 1.373(10) .
C38 C41 1.513(8) .
C39 C40 1.398(8) .
C39 H39 0.9300 .
C40 C42 1.505(9) .
C41 H41A 0.9600 .
C41 H41B 0.9600 .
C41 H41C 0.9600 .
C42 H42A 0.9600 .
C42 H42B 0.9600 .
C42 H42C 0.9600 .
C43 C48 1.396(8) .
C43 C44 1.416(8) .
C44 C45 1.401(8) .
C45 C46 1.391(8) .
C45 H45 0.9300 .
C46 C47 1.380(9) .
C46 C49 1.503(9) .
C47 C48 1.389(9) .
C47 H47 0.9300 .
C48 C50 1.537(9) .
C49 H49A 0.9600 .
C49 H49B 0.9600 .
C49 H49C 0.9600 .
C50 H50A 0.9600 .
C50 H50B 0.9600 .
C50 H50C 0.9600 .
C2 C7 1.387(13) .
C2 C3 1.395(12) .
C3 C4 1.396(12) .
C3 H3A 0.9300 .
C4 C5 1.378(13) .
C4 H4 0.9300 .
C5 C6 1.388(12) .
C5 C8 1.493(15) .
C6 C7 1.398(11) .
C6 H6A 0.9300 .
C7 C9 1.478(15) .
C8 H8A 0.9600 .
C8 H8B 0.9600 .
C8 H8C 0.9600 .
C9 H9A 0.9600 .
C9 H9B 0.9600 .
C9 H9C 0.9600 .
C2' C7' 1.377(15) .
C2' C3' 1.379(16) .
C3' C4' 1.380(15) .
C3' H3' 0.9300 .
C4' C5' 1.377(16) .
C4' H4' 0.9300 .
C5' C6' 1.378(16) .
C5' C8' 1.42(2) .
C6' C7' 1.388(15) .
C6' H6' 0.9300 .
C7' C9' 1.40(2) .
C8' H8'1 0.9600 .
C8' H8'2 0.9600 .
C8' H8'3 0.9600 .
C9' H9'1 0.9600 .
C9' H9'2 0.9600 .
C9' H9'3 0.9600 .
C51 C52 1.018(16) .
C51 C53 1.51(5) .
C52 C57 1.390(18) 1_556
C52 C53 1.45(5) .
C53 C56 1.63(5) 1_556
C53 C54 1.83(5) .
C53 C57 1.85(5) 1_556
C54 C56 1.47(2) 1_556
C54 C55 1.54(3) .
C55 C56 1.49(2) 1_556
C56 C57 1.732(16) .

loop_
_geom_torsion_atom_site_label_1
_geom_torsion_atom_site_label_2
_geom_torsion_atom_site_label_3
_geom_torsion_atom_site_label_4
_geom_torsion
_geom_torsion_site_symmetry_1
_geom_torsion_site_symmetry_4
C18 N3 C1 N1 23.4(11) . .
C18 N3 C1 N2 -161.0(6) . .
C2' N1 C1 N3 166.6(10) . .
C2 N1 C1 N3 -169.3(8) . .
Pt1 N1 C1 N3 9.3(9) . .
C2' N1 C1 N2 -8.7(12) . .
C2 N1 C1 N2 15.4(10) . .
Pt1 N1 C1 N2 -166.0(5) . .
C10 N2 C1 N3 17.4(9) . .
C10 N2 C1 N1 -167.0(6) . .
C1 N2 C10 C11 -104.4(8) . .
C1 N2 C10 C15 74.9(9) . .
C15 C10 C11 C12 -0.9(10) . .
N2 C10 C11 C12 178.4(6) . .
C10 C11 C12 C13 0.0(9) . .
C11 C12 C13 C14 0.0(10) . .
C11 C12 C13 C16 -178.5(6) . .
C12 C13 C14 C15 1.0(13) . .
C16 C13 C14 C15 179.4(8) . .
C11 C10 C15 C14 1.7(12) . .
N2 C10 C15 C14 -177.6(7) . .
C11 C10 C15 C17 176.6(9) . .
N2 C10 C15 C17 -2.7(14) . .
C13 C14 C15 C10 -1.7(14) . .
C13 C14 C15 C17 -176.9(10) . .
C1 N3 C18 C23 152.3(7) . .
C1 N3 C18 C19 -28.2(10) . .
C23 C18 C19 C20 -3.7(9) . .
N3 C18 C19 C20 176.8(5) . .
C23 C18 C19 Pt1 179.3(5) . .
N3 C18 C19 Pt1 -0.1(8) . .
C18 C19 C20 C21 2.7(10) . .
Pt1 C19 C20 C21 179.7(6) . .
C19 C20 C21 C22 0.6(11) . .
C19 C20 C21 C24 -179.5(7) . .
C20 C21 C22 C23 -3.1(12) . .
C24 C21 C22 C23 177.1(8) . .
C21 C22 C23 C18 2.0(12) . .
C21 C22 C23 C25 -176.3(7) . .
C19 C18 C23 C22 1.5(10) . .
N3 C18 C23 C22 -179.0(6) . .
C19 C18 C23 C25 179.7(7) . .
N3 C18 C23 C25 -0.9(10) . .
C27 N4 C26 N6 -177.6(5) . .
Pt2 N4 C26 N6 8.9(8) . .
C27 N4 C26 N5 6.9(9) . .
Pt2 N4 C26 N5 -166.6(5) . .
C43 N6 C26 N4 31.0(10) . .
C43 N6 C26 N5 -153.3(6) . .
C35 N5 C26 N4 -160.2(6) . .
C35 N5 C26 N6 24.1(9) . .
C26 N4 C27 C28 98.0(6) . .
Pt2 N4 C27 C28 -88.0(6) . .
C26 N4 C27 C32 -82.6(7) . .
Pt2 N4 C27 C32 91.4(5) . .
C32 C27 C28 C29 2.6(8) . .
N4 C27 C28 C29 -178.0(5) . .
C32 C27 C28 C34' -170.8(10) . .
N4 C27 C28 C34' 8.6(12) . .
C27 C28 C29 C30 -1.7(9) . .
C34' C28 C29 C30 172.1(10) . .
C28 C29 C30 C31 -0.1(9) . .
C28 C29 C30 C33 177.4(6) . .
C29 C30 C31 C32 1.1(9) . .
C33 C30 C31 C32 -176.4(6) . .
C30 C31 C32 C27 -0.2(9) . .
C30 C31 C32 C34 -179.5(7) . .
C28 C27 C32 C31 -1.6(8) . .
N4 C27 C32 C31 179.0(5) . .
C28 C27 C32 C34 177.6(6) . .
N4 C27 C32 C34 -1.8(8) . .
C26 N5 C35 C36 -94.3(8) . .
C26 N5 C35 C40 86.8(8) . .
C40 C35 C36 C37 -1.2(11) . .
N5 C35 C36 C37 179.9(7) . .
C35 C36 C37 C38 2.8(13) . .
C36 C37 C38 C39 -3.4(11) . .
C36 C37 C38 C41 176.5(7) . .
C37 C38 C39 C40 2.6(10) . .
C41 C38 C39 C40 -177.2(6) . .
C36 C35 C40 C39 0.4(9) . .
N5 C35 C40 C39 179.3(5) . .
C36 C35 C40 C42 179.8(7) . .
N5 C35 C40 C42 -1.3(9) . .
C38 C39 C40 C35 -1.2(9) . .
C38 C39 C40 C42 179.4(7) . .
C26 N6 C43 C48 145.3(6) . .
C26 N6 C43 C44 -37.9(9) . .
C48 C43 C44 C45 -4.6(9) . .
N6 C43 C44 C45 178.8(5) . .
C48 C43 C44 Pt2 -179.8(5) . .
N6 C43 C44 Pt2 3.6(8) . .
C43 C44 C45 C46 3.4(9) . .
Pt2 C44 C45 C46 178.6(5) . .
C44 C45 C46 C47 -0.2(10) . .
C44 C45 C46 C49 176.5(6) . .
C45 C46 C47 C48 -2.1(11) . .
C49 C46 C47 C48 -178.7(7) . .
C46 C47 C48 C43 0.9(10) . .
C46 C47 C48 C50 -175.9(6) . .
C44 C43 C48 C47 2.6(9) . .
N6 C43 C48 C47 179.3(6) . .
C44 C43 C48 C50 179.2(6) . .
N6 C43 C48 C50 -4.1(9) . .
C1 N1 C2 C7 -90.8(11) . .
Pt1 N1 C2 C7 90.4(10) . .
C1 N1 C2 C3 93.1(8) . .
Pt1 N1 C2 C3 -85.7(7) . .
C7 C2 C3 C4 1.0(9) . .
N1 C2 C3 C4 176.9(9) . .
C2 C3 C4 C5 -0.7(11) . .
C3 C4 C5 C6 0(2) . .
C3 C4 C5 C8 -178.7(12) . .
C4 C5 C6 C7 1(2) . .
C8 C5 C6 C7 179.3(14) . .
C3 C2 C7 C6 -0.4(17) . .
N1 C2 C7 C6 -176.4(11) . .
C3 C2 C7 C9 -179.9(11) . .
N1 C2 C7 C9 4.1(18) . .
C5 C6 C7 C2 0(2) . .
C5 C6 C7 C9 178.9(16) . .
C1 N1 C2' C7' 101.9(17) . .
Pt1 N1 C2' C7' -98.6(17) . .
C1 N1 C2' C3' -79(2) . .
Pt1 N1 C2' C3' 81(2) . .
C7' C2' C3' C4' 3(3) . .
N1 C2' C3' C4' -175.9(19) . .
C2' C3' C4' C5' 2(4) . .
C3' C4' C5' C6' -2(4) . .
C3' C4' C5' C8' -177(3) . .
C4' C5' C6' C7' -4(5) . .
C8' C5' C6' C7' 171(3) . .
C3' C2' C7' C6' -9(3) . .
N1 C2' C7' C6' 170.7(19) . .
C3' C2' C7' C9' -155(2) . .
N1 C2' C7' C9' 24(3) . .
C5' C6' C7' C2' 10(4) . .
C5' C6' C7' C9' 162(3) . .
C53 C51 C52 C57 -15(4) . 1_556
C57 C52 C53 C51 173.4(17) 1_556 .
C51 C52 C53 C56 -161(3) . 1_556
C57 C52 C53 C56 12(2) 1_556 1_556
C51 C52 C53 C54 177(8) . .
C57 C52 C53 C54 -10(7) 1_556 .
C51 C52 C53 C57 -173.4(17) . 1_556
C52 C51 C53 C56 32(4) . 1_556
C52 C51 C53 C54 -175(14) . .
C52 C51 C53 C57 4.9(13) . 1_556
C52 C53 C54 C56 28(7) . 1_556
C51 C53 C54 C56 -160(13) . 1_556
C57 C53 C54 C56 20.6(15) 1_556 1_556
C52 C53 C54 C55 72(8) . .
C51 C53 C54 C55 -116(13) . .
C56 C53 C54 C55 43.7(16) 1_556 .
C57 C53 C54 C55 64(3) 1_556 .
C53 C54 C55 C56 -42.8(17) . 1_556
C54 C56 C57 C52 41.9(19) 1_554 1_554
C55 C56 C57 C52 -81(3) 1_554 1_554
C53 C56 C57 C52 11.1(19) 1_554 1_554
C54 C56 C57 C53 31(2) 1_554 1_554
C55 C56 C57 C53 -92(3) 1_554 1_554
